data_4505435
loop_
_publ_author_name
'Yang, Xiandong'
'Ranford, John D.'
'Vittal, Jagadese J.'

_publ_section_title
;
 Isomerism in 1D Coordination Polymers of Cu(II) Complexes
 ofN-(2-Hydroxybenzyl)-l-valine:&#x2009; Influence of Solvent and
 Coordination Sphere on the Conformation
;
_journal_issue 4
_journal_name_full 'Crystal Growth &amp; Design'
_journal_page_first 781
_journal_paper_doi 10.1021/cg0499717
_journal_volume 4
_journal_year 2004
_chemical_formula_sum 'C56 H84 Cu4 N4 O16'
_chemical_formula_weight 1323.44
_chemical_name_systematic
; 
 ? 
;
_space_group_IT_number 4
_symmetry_cell_setting monoclinic
_symmetry_space_group_name_Hall 'P 2yb'
_symmetry_space_group_name_H-M 'P 1 21 1'
_atom_sites_solution_hydrogens geom
_atom_sites_solution_primary direct
_atom_sites_solution_secondary difmap
_audit_creation_method SHELXL-97
_cell_angle_alpha 90.00
_cell_angle_beta 115.2370(10)
_cell_angle_gamma 90.00
_cell_formula_units_Z 4
_cell_length_a 12.8761(2)
_cell_length_b 18.0335(3)
_cell_length_c 14.2517(2)
_cell_measurement_reflns_used 8192
_cell_measurement_temperature 293(2)
_cell_measurement_theta_max 25.0
_cell_measurement_theta_min 2.06
_cell_volume 2993.40(8)
_computing_cell_refinement 'Bruker AXS, SAINT'
_computing_data_collection 'Bruker AXS, SMART'
_computing_data_reduction 'Bruker AXS, SAINT'
_computing_molecular_graphics 'Bruker AXS, SHELXTL'
_computing_publication_material 'Bruker AXS, SHELXTL'
_computing_structure_refinement 'SHELXL-97 (Sheldrick, 1997)'
_computing_structure_solution 'SHELXS-97 (Sheldrick, 1990)'
_diffrn_ambient_temperature 293(2)
_diffrn_measured_fraction_theta_full 0.997
_diffrn_measured_fraction_theta_max 0.997
_diffrn_measurement_device_type 'Bruker AXS APEX CCD Diffractometer'
_diffrn_measurement_method \w-scans
_diffrn_radiation_monochromator graphite
_diffrn_radiation_source 'fine-focus sealed tube'
_diffrn_radiation_type MoK\a
_diffrn_radiation_wavelength 0.71073
_diffrn_reflns_av_R_equivalents 0.0346
_diffrn_reflns_av_sigmaI/netI 0.0720
_diffrn_reflns_limit_h_max 15
_diffrn_reflns_limit_h_min -15
_diffrn_reflns_limit_k_max 21
_diffrn_reflns_limit_k_min -20
_diffrn_reflns_limit_l_max 12
_diffrn_reflns_limit_l_min -16
_diffrn_reflns_number 15548
_diffrn_reflns_theta_full 25.00
_diffrn_reflns_theta_max 25.00
_diffrn_reflns_theta_min 1.75
_exptl_absorpt_coefficient_mu 1.471
_exptl_absorpt_correction_type empirical
_exptl_absorpt_process_details 'SADABS (Sheldrick, 1996)'
_exptl_crystal_colour green
_exptl_crystal_density_diffrn 1.468
_exptl_crystal_density_method 'not measured'
_exptl_crystal_description plates
_exptl_crystal_F_000 1384
_exptl_crystal_size_max 0.52
_exptl_crystal_size_mid 0.32
_exptl_crystal_size_min 0.06
_refine_diff_density_max 1.551
_refine_diff_density_min -1.192
_refine_diff_density_rms 0.082
_refine_ls_abs_structure_details 'Flack H D (1983), Acta Cryst. A39, 876-881'
_refine_ls_abs_structure_Flack -0.004(15)
_refine_ls_extinction_coef 0.0007(2)
_refine_ls_extinction_expression Fc^*^=kFc[1+0.001xFc^2^\l^3^/sin(2\q)]^-1/4^
_refine_ls_extinction_method SHELXL
_refine_ls_goodness_of_fit_ref 1.034
_refine_ls_hydrogen_treatment mixed
_refine_ls_matrix_type full
_refine_ls_number_parameters 700
_refine_ls_number_reflns 9853
_refine_ls_number_restraints 67
_refine_ls_restrained_S_all 1.040
_refine_ls_R_factor_all 0.0666
_refine_ls_R_factor_gt 0.0497
_refine_ls_shift/su_max 0.001
_refine_ls_shift/su_mean 0.000
_refine_ls_structure_factor_coef Fsqd
_refine_ls_weighting_details 'calc w=1/[\s^2^(Fo^2^)+(0.0692P)^2^+0.0225P] where P=(Fo^2^+2Fc^2^)/3'
_refine_ls_weighting_scheme calc
_refine_ls_wR_factor_gt 0.1211
_refine_ls_wR_factor_ref 0.1307
_reflns_number_gt 8041
_reflns_number_total 9853
_reflns_threshold_expression >2sigma(I)
_cod_data_source_file cg0499717si20040115_013902.cif
_cod_data_source_block 4
_cod_original_sg_symbol_H-M P2(1)
_cod_database_code 4505435

loop_
_symmetry_equiv_pos_as_xyz
'x, y, z'
'-x, y+1/2, -z'

loop_
_atom_site_label
_atom_site_type_symbol
_atom_site_fract_x
_atom_site_fract_y
_atom_site_fract_z
_atom_site_U_iso_or_equiv
_atom_site_adp_type
_atom_site_occupancy
_atom_site_symmetry_multiplicity
_atom_site_calc_flag
_atom_site_refinement_flags
_atom_site_disorder_assembly
_atom_site_disorder_group
Cu1 Cu 1.00327(6) 0.38746(4) 0.59975(6) 0.03057(19) Uani 1 1 d D . .
O1 O 0.9557(3) 0.4280(2) 0.7026(3) 0.0335(10) Uani 1 1 d . . .
C1 C 0.8522(5) 0.4620(3) 0.6775(5) 0.0298(14) Uani 1 1 d . . .
C2 C 0.8469(6) 0.5206(4) 0.7395(5) 0.0387(17) Uani 1 1 d . . .
H2A H 0.9129 0.5374 0.7949 0.046 Uiso 1 1 calc R . .
C3 C 0.7405(7) 0.5534(4) 0.7167(6) 0.0472(19) Uani 1 1 d . . .
H3A H 0.7359 0.5914 0.7588 0.057 Uiso 1 1 calc R . .
C4 C 0.6436(7) 0.5311(4) 0.6341(6) 0.050(2) Uani 1 1 d . . .
H4A H 0.5734 0.5533 0.6203 0.060 Uiso 1 1 calc R . .
C5 C 0.6505(6) 0.4752(4) 0.5713(6) 0.0453(18) Uani 1 1 d . . .
H5 H 0.5849 0.4615 0.5131 0.054 Uiso 1 1 calc R . .
C6 C 0.7546(6) 0.4385(4) 0.5930(5) 0.0368(15) Uani 1 1 d . . .
C7 C 0.7571(5) 0.3783(4) 0.5201(5) 0.0337(14) Uani 1 1 d . . .
H7A H 0.6831 0.3756 0.4606 0.040 Uiso 1 1 calc R . .
H7B H 0.7721 0.3308 0.5553 0.040 Uiso 1 1 calc R . .
N1 N 0.8497(4) 0.3950(3) 0.4844(4) 0.0309(12) Uani 1 1 d . . .
H1 H 0.8399 0.4425 0.4609 0.037 Uiso 1 1 calc R . .
C8 C 0.8411(5) 0.3458(4) 0.3975(5) 0.0384(16) Uani 1 1 d . . .
H8 H 0.8096 0.2986 0.4077 0.046 Uiso 1 1 calc R . .
C9 C 0.9651(5) 0.3294(3) 0.4110(5) 0.0309(14) Uani 1 1 d . . .
O2 O 1.0489(3) 0.3434(3) 0.4976(3) 0.0359(11) Uani 1 1 d . . .
O3 O 0.9783(4) 0.3009(3) 0.3355(3) 0.0409(11) Uani 1 1 d . . .
C10 C 0.7573(6) 0.3753(5) 0.2926(5) 0.055(2) Uani 1 1 d . . .
H10 H 0.6891 0.3907 0.3016 0.066 Uiso 1 1 calc R . .
C11A C 0.7152(7) 0.3142(6) 0.2068(6) 0.070(3) Uani 1 1 d . . .
H11A H 0.7066 0.2681 0.2365 0.104 Uiso 1 1 calc R . .
H11B H 0.7704 0.3083 0.1787 0.104 Uiso 1 1 calc R . .
H11C H 0.6426 0.3286 0.1526 0.104 Uiso 1 1 calc R . .
C12A C 0.7989(9) 0.4421(5) 0.2612(6) 0.078(3) Uani 1 1 d . . .
H12A H 0.7433 0.4579 0.1942 0.116 Uiso 1 1 calc R . .
H12B H 0.8702 0.4315 0.2578 0.116 Uiso 1 1 calc R . .
H12C H 0.8104 0.4808 0.3110 0.116 Uiso 1 1 calc R . .
Cu2 Cu 1.09785(6) 0.42325(4) 0.82864(6) 0.0354(2) Uani 1 1 d . . .
O4 O 1.1495(3) 0.3914(3) 0.7244(3) 0.0359(10) Uani 1 1 d . . .
C11 C 1.2603(5) 0.3992(4) 0.7381(5) 0.0337(15) Uani 1 1 d . . .
C12 C 1.2809(6) 0.4198(4) 0.6533(5) 0.0399(16) Uani 1 1 d . . .
H12 H 1.2205 0.4250 0.5879 0.048 Uiso 1 1 calc R . .
C13 C 1.3941(6) 0.4325(5) 0.6684(6) 0.051(2) Uani 1 1 d . . .
H13 H 1.4091 0.4491 0.6136 0.062 Uiso 1 1 calc R . .
C14 C 1.4839(6) 0.4205(5) 0.7649(7) 0.066(2) Uani 1 1 d . . .
H14 H 1.5594 0.4267 0.7742 0.079 Uiso 1 1 calc R . .
C15 C 1.4613(6) 0.3997(5) 0.8459(6) 0.054(2) Uani 1 1 d . . .
H15 H 1.5216 0.3940 0.9112 0.065 Uiso 1 1 calc R . .
C16 C 1.3481(5) 0.3865(4) 0.8327(5) 0.0386(15) Uani 1 1 d . . .
C17 C 1.3220(6) 0.3634(4) 0.9214(5) 0.0412(17) Uani 1 1 d . . .
H17A H 1.2777 0.3179 0.9042 0.049 Uiso 1 1 calc R . .
H17B H 1.3929 0.3545 0.9826 0.049 Uiso 1 1 calc R . .
N2 N 1.2552(4) 0.4239(3) 0.9426(4) 0.0326(12) Uani 1 1 d . . .
H2 H 1.2885 0.4679 0.9400 0.039 Uiso 1 1 calc R . .
C18 C 1.2473(5) 0.4200(4) 1.0446(5) 0.0382(15) Uani 1 1 d . . .
H18 H 1.2533 0.3676 1.0644 0.046 Uiso 1 1 calc R . .
C19 C 1.1279(6) 0.4461(4) 1.0270(6) 0.0419(17) Uani 1 1 d . . .
O5 O 1.0554(4) 0.4594(3) 0.9336(3) 0.0464(13) Uani 1 1 d . . .
O6 O 1.1063(4) 0.4551(3) 1.1035(4) 0.0554(14) Uani 1 1 d . . .
C20 C 1.3466(6) 0.4620(4) 1.1339(5) 0.0425(17) Uani 1 1 d . . .
H20 H 1.3262 0.5147 1.1258 0.051 Uiso 1 1 calc R . .
C11B C 1.3577(8) 0.4390(5) 1.2401(5) 0.065(2) Uani 1 1 d . . .
H11D H 1.2863 0.4478 1.2444 0.098 Uiso 1 1 calc R . .
H11E H 1.4174 0.4675 1.2925 0.098 Uiso 1 1 calc R . .
H11F H 1.3765 0.3872 1.2507 0.098 Uiso 1 1 calc R . .
C12B C 1.4620(6) 0.4557(5) 1.1315(6) 0.058(2) Uani 1 1 d . . .
H12D H 1.4560 0.4719 1.0652 0.086 Uiso 1 1 calc R . .
H12E H 1.4872 0.4050 1.1428 0.086 Uiso 1 1 calc R . .
H12F H 1.5166 0.4862 1.1851 0.086 Uiso 1 1 calc R . .
Cu3 Cu 1.03323(7) 0.23537(4) 0.11256(6) 0.0345(2) Uani 1 1 d D . .
O7 O 0.9853(4) 0.1751(3) 0.2020(3) 0.0366(11) Uani 1 1 d . . .
C21 C 0.8779(6) 0.1493(4) 0.1772(6) 0.0396(17) Uani 1 1 d . . .
C22 C 0.8425(6) 0.1310(5) 0.2538(6) 0.060(3) Uani 1 1 d . . .
H22 H 0.8939 0.1362 0.3231 0.072 Uiso 1 1 calc R . .
C23 C 0.7326(7) 0.1050(5) 0.2299(7) 0.063(2) Uani 1 1 d . . .
H23 H 0.7120 0.0925 0.2829 0.075 Uiso 1 1 calc R . .
C24 C 0.6552(7) 0.0980(4) 0.1297(7) 0.057(2) Uani 1 1 d . . .
H23 H 0.5811 0.0812 0.1131 0.068 Uiso 1 1 calc R . .
C25 C 0.6890(6) 0.1162(4) 0.0529(6) 0.0469(18) Uani 1 1 d . . .
H25 H 0.6357 0.1130 -0.0160 0.056 Uiso 1 1 calc R . .
C26 C 0.7995(6) 0.1391(4) 0.0747(5) 0.0384(16) Uani 1 1 d . . .
C27 C 0.8343(8) 0.1488(4) -0.0140(6) 0.056(2) Uani 1 1 d . . .
H27A H 0.8889 0.1105 -0.0098 0.068 Uiso 1 1 calc R . .
H27B H 0.7671 0.1429 -0.0794 0.068 Uiso 1 1 calc R . .
N3 N 0.8867(5) 0.2232(3) -0.0116(4) 0.0318(12) Uani 1 1 d . . .
H3 H 0.8374 0.2574 -0.0064 0.038 Uiso 1 1 calc R . .
C28 C 0.9023(5) 0.2424(4) -0.1067(4) 0.0342(14) Uani 1 1 d . . .
H28 H 0.8967 0.1960 -0.1444 0.041 Uiso 1 1 calc R . .
C29 C 1.0214(5) 0.2728(3) -0.0773(5) 0.0304(14) Uani 1 1 d . . .
O8 O 1.0907(4) 0.2767(2) 0.0190(3) 0.0306(10) Uani 1 1 d . . .
O9 O 1.0495(4) 0.2952(2) -0.1461(3) 0.0370(11) Uani 1 1 d . . .
C30 C 0.8084(6) 0.2954(4) -0.1820(5) 0.0429(17) Uani 1 1 d . . .
H30 H 0.8319 0.3090 -0.2367 0.051 Uiso 1 1 calc R . .
C11C C 0.8026(6) 0.3659(4) -0.1284(6) 0.0513(19) Uani 1 1 d . . .
H11G H 0.7531 0.4006 -0.1787 0.077 Uiso 1 1 calc R . .
H11H H 0.8781 0.3867 -0.0938 0.077 Uiso 1 1 calc R . .
H11I H 0.7728 0.3555 -0.0785 0.077 Uiso 1 1 calc R . .
C12C C 0.6906(7) 0.2600(5) -0.2353(7) 0.069(2) Uani 1 1 d . . .
H12G H 0.6965 0.2143 -0.2671 0.103 Uiso 1 1 calc R . .
H12H H 0.6397 0.2931 -0.2874 0.103 Uiso 1 1 calc R . .
H12I H 0.6609 0.2504 -0.1850 0.103 Uiso 1 1 calc R . .
Cu4 Cu 1.10175(7) 0.20638(4) 0.33800(6) 0.0366(2) Uani 1 1 d . . .
O10 O 1.1659(3) 0.2496(3) 0.2459(3) 0.0364(11) Uani 1 1 d . . .
C31 C 1.2805(5) 0.2483(3) 0.2773(5) 0.0331(15) Uani 1 1 d . . .
C32 C 1.3277(6) 0.2273(4) 0.2074(5) 0.0391(16) Uani 1 1 d . . .
H32 H 1.2800 0.2163 0.1386 0.047 Uiso 1 1 calc R . .
C33 C 1.4464(6) 0.2235(4) 0.2438(6) 0.0489(19) Uani 1 1 d . . .
H33 H 1.4778 0.2101 0.1984 0.059 Uiso 1 1 calc R . .
C34 C 1.5189(6) 0.2394(4) 0.3460(6) 0.0540(19) Uani 1 1 d . . .
H34 H 1.5980 0.2344 0.3704 0.065 Uiso 1 1 calc R . .
C35 C 1.4706(6) 0.2629(4) 0.4107(5) 0.0433(17) Uani 1 1 d . . .
H35 H 1.5189 0.2759 0.4786 0.052 Uiso 1 1 calc R . .
C36 C 1.3540(5) 0.2678(3) 0.3785(5) 0.0318(14) Uani 1 1 d . . .
C37 C 1.3049(6) 0.2971(4) 0.4502(5) 0.0364(15) Uani 1 1 d . . .
H37A H 1.3672 0.3099 0.5163 0.044 Uiso 1 1 calc R . .
H37B H 1.2615 0.3418 0.4207 0.044 Uiso 1 1 calc R . .
N4 N 1.2280(4) 0.2413(3) 0.4675(4) 0.0329(12) Uani 1 1 d . . .
H4 H 1.1953 0.2644 0.5049 0.040 Uiso 1 1 calc R . .
C38 C 1.2860(6) 0.1738(3) 0.5261(5) 0.0372(15) Uani 1 1 d . . .
H38 H 1.3316 0.1541 0.4915 0.045 Uiso 1 1 calc R . .
C39 C 1.1894(6) 0.1156(4) 0.5077(5) 0.0371(15) Uani 1 1 d . . .
O11 O 1.0936(4) 0.1287(3) 0.4304(3) 0.0412(11) Uani 1 1 d . . .
O12 O 1.2084(4) 0.0621(3) 0.5648(4) 0.0477(12) Uani 1 1 d . . .
C40 C 1.3676(9) 0.1862(5) 0.6356(7) 0.075(3) Uani 1 1 d . . .
H40 H 1.4144 0.2292 0.6361 0.089 Uiso 1 1 calc R . .
C11D C 1.3050(13) 0.2072(6) 0.7051(7) 0.127(6) Uani 1 1 d . . .
H11J H 1.3609 0.2153 0.7750 0.190 Uiso 1 1 calc R . .
H11K H 1.2547 0.1675 0.7039 0.190 Uiso 1 1 calc R . .
H11L H 1.2610 0.2516 0.6789 0.190 Uiso 1 1 calc R . .
C12D C 1.4491(9) 0.1227(6) 0.6810(9) 0.127(5) Uani 1 1 d . . .
H12J H 1.4939 0.1157 0.6424 0.191 Uiso 1 1 calc R . .
H12K H 1.4064 0.0784 0.6777 0.191 Uiso 1 1 calc R . .
H12L H 1.4992 0.1334 0.7521 0.191 Uiso 1 1 calc R . .
O13 O 1.0410(9) 0.5120(5) 0.5506(9) 0.126(3) Uani 1 1 d D . .
H13A H 1.080(8) 0.525(3) 0.6179(16) 0.151 Uiso 1 1 d D . .
H13B H 0.971(4) 0.528(3) 0.543(8) 0.151 Uiso 1 1 d D . .
O14 O 0.9601(4) 0.3513(3) 0.1390(3) 0.0343(10) Uani 1 1 d D . .
H14A H 0.966(4) 0.340(3) 0.2028(19) 0.051 Uiso 1 1 d D . .
H14B H 1.026(3) 0.377(2) 0.159(4) 0.051 Uiso 1 1 d D . .
O1S O 0.9582(6) 0.2634(4) 0.6461(7) 0.1048(15) Uiso 1 1 d D . .
H1S H 0.9619 0.2653 0.7049 0.157 Uiso 1 1 calc R . .
C1S C 0.9930(9) 0.1895(6) 0.6277(9) 0.1048(15) Uiso 1 1 d D . .
H1SA H 0.9904 0.1884 0.5587 0.126 Uiso 1 1 calc R . .
H1SB H 1.0720 0.1811 0.6769 0.126 Uiso 1 1 calc R . .
C2S C 0.9253(8) 0.1313(7) 0.6362(9) 0.1048(15) Uiso 1 1 d D . .
H2SA H 0.9336 0.1304 0.7071 0.126 Uiso 1 1 calc R . .
H2SB H 0.9569 0.0851 0.6247 0.126 Uiso 1 1 calc R . .
C3S C 0.8031(8) 0.1321(7) 0.5678(9) 0.1048(15) Uiso 1 1 d D . .
H3SA H 0.7939 0.1296 0.4966 0.126 Uiso 1 1 calc R . .
H3SB H 0.7716 0.1791 0.5763 0.126 Uiso 1 1 calc R . .
C4S C 0.7361(9) 0.0725(6) 0.5840(9) 0.1048(15) Uiso 1 1 d D . .
H4SA H 0.6568 0.0783 0.5367 0.157 Uiso 1 1 calc R . .
H4SB H 0.7439 0.0744 0.6540 0.157 Uiso 1 1 calc R . .
H4SC H 0.7636 0.0256 0.5720 0.157 Uiso 1 1 calc R . .
O2S O 0.9739(12) 0.5719(8) 0.1072(10) 0.086(2) Uiso 0.50 1 d PD A 1
H2SA H 1.0270 0.5839 0.0931 0.129 Uiso 0.50 1 calc PR A 1
C5S C 0.8639(13) 0.5704(12) 0.0097(14) 0.086(2) Uiso 0.50 1 d PD A 1
H5SA H 0.8530 0.6201 -0.0190 0.103 Uiso 0.50 1 calc PR A 1
H5SB H 0.8774 0.5386 -0.0388 0.103 Uiso 0.50 1 calc PR A 1
C6S C 0.7545(16) 0.5480(10) 0.0071(17) 0.086(2) Uiso 0.50 1 d PD A 1
H6SA H 0.7601 0.4966 0.0289 0.103 Uiso 0.50 1 calc PR A 1
H6SB H 0.6965 0.5507 -0.0639 0.103 Uiso 0.50 1 calc PR A 1
C7S C 0.7158(17) 0.5924(10) 0.0727(14) 0.086(2) Uiso 0.50 1 d PD A 1
H7SA H 0.6603 0.5637 0.0866 0.103 Uiso 0.50 1 calc PR A 1
H7SB H 0.7811 0.6013 0.1386 0.103 Uiso 0.50 1 calc PR A 1
C8S C 0.6651(18) 0.6626(10) 0.0299(17) 0.086(2) Uiso 0.50 1 d PD A 1
H8SA H 0.6355 0.6854 0.0744 0.129 Uiso 0.50 1 calc PR A 1
H8SB H 0.6037 0.6551 -0.0376 0.129 Uiso 0.50 1 calc PR A 1
H8SC H 0.7222 0.6942 0.0244 0.129 Uiso 0.50 1 calc PR A 1
O2SA O 0.9155(14) 0.6004(9) -0.0355(12) 0.104(3) Uiso 0.50 1 d PD B 2
H2S1 H 0.9703 0.6263 -0.0297 0.156 Uiso 0.50 1 calc PR B 2
C5SA C 0.9198(17) 0.5863(15) 0.0688(15) 0.104(3) Uiso 0.50 1 d PD B 2
H5S1 H 0.9892 0.5593 0.1116 0.125 Uiso 0.50 1 calc PR B 2
H5S2 H 0.9194 0.6327 0.1029 0.125 Uiso 0.50 1 calc PR B 2
C6SA C 0.8226(16) 0.5442(12) 0.0542(18) 0.104(3) Uiso 0.50 1 d PD B 2
H6S1 H 0.8289 0.5336 0.1231 0.125 Uiso 0.50 1 calc PR B 2
H6S2 H 0.8320 0.4971 0.0257 0.125 Uiso 0.50 1 calc PR B 2
C7SA C 0.7044(15) 0.5660(13) -0.0068(16) 0.104(3) Uiso 0.50 1 d PD B 2
H7S1 H 0.6990 0.5843 -0.0727 0.125 Uiso 0.50 1 calc PR B 2
H7S2 H 0.6581 0.5214 -0.0214 0.125 Uiso 0.50 1 calc PR B 2
C8SA C 0.6519(18) 0.6196(14) 0.032(2) 0.104(3) Uiso 0.50 1 d PD B 2
H8S1 H 0.5754 0.6293 -0.0193 0.156 Uiso 0.50 1 calc PR B 2
H8S2 H 0.6958 0.6646 0.0475 0.156 Uiso 0.50 1 calc PR B 2
H8S3 H 0.6489 0.6010 0.0939 0.156 Uiso 0.50 1 calc PR B 2

loop_
_atom_site_aniso_label
_atom_site_aniso_U_11
_atom_site_aniso_U_22
_atom_site_aniso_U_33
_atom_site_aniso_U_23
_atom_site_aniso_U_13
_atom_site_aniso_U_12
Cu1 0.0287(4) 0.0401(4) 0.0273(4) -0.0011(4) 0.0161(3) 0.0041(4)
O1 0.035(2) 0.038(2) 0.033(2) -0.005(2) 0.019(2) 0.004(2)
C1 0.032(3) 0.030(3) 0.038(4) 0.008(3) 0.025(3) 0.008(3)
C2 0.059(4) 0.030(4) 0.043(4) -0.001(3) 0.037(4) 0.003(3)
C3 0.068(5) 0.032(4) 0.058(5) 0.012(4) 0.041(4) 0.019(4)
C4 0.056(5) 0.059(5) 0.046(4) 0.017(4) 0.033(4) 0.029(4)
C5 0.031(4) 0.069(5) 0.045(4) 0.012(4) 0.025(3) 0.014(3)
C6 0.043(4) 0.037(4) 0.044(4) 0.009(3) 0.032(3) 0.009(3)
C7 0.030(3) 0.045(4) 0.028(3) -0.003(3) 0.015(3) 0.003(3)
N1 0.024(2) 0.044(3) 0.028(3) 0.001(3) 0.015(2) 0.008(2)
C8 0.035(4) 0.053(4) 0.031(3) -0.005(3) 0.017(3) 0.011(3)
C9 0.034(4) 0.035(4) 0.028(3) 0.008(3) 0.017(3) 0.005(3)
O2 0.027(2) 0.051(3) 0.034(3) 0.004(2) 0.016(2) 0.007(2)
O3 0.047(3) 0.054(3) 0.027(2) 0.000(2) 0.021(2) 0.018(2)
C10 0.050(4) 0.088(6) 0.029(4) 0.012(4) 0.018(3) 0.031(4)
C11A 0.050(5) 0.112(7) 0.036(4) -0.005(5) 0.008(4) 0.026(5)
C12A 0.129(8) 0.074(6) 0.042(5) 0.020(5) 0.049(6) 0.058(6)
Cu2 0.0296(4) 0.0502(5) 0.0291(4) -0.0090(4) 0.0150(3) -0.0033(4)
O4 0.024(2) 0.052(3) 0.034(2) -0.002(2) 0.0138(18) -0.001(2)
C11 0.032(3) 0.033(4) 0.045(4) -0.004(3) 0.025(3) -0.003(3)
C12 0.040(4) 0.039(4) 0.046(4) -0.001(3) 0.023(3) 0.004(3)
C13 0.041(4) 0.069(5) 0.060(5) -0.012(4) 0.037(4) -0.015(4)
C14 0.034(4) 0.088(6) 0.089(7) -0.016(6) 0.039(5) -0.009(4)
C15 0.032(4) 0.074(6) 0.053(5) 0.000(4) 0.016(3) 0.004(4)
C16 0.027(3) 0.047(4) 0.041(4) -0.005(4) 0.013(3) 0.006(3)
C17 0.037(4) 0.039(4) 0.040(4) -0.005(3) 0.010(3) 0.010(3)
N2 0.031(3) 0.035(3) 0.026(3) 0.000(3) 0.007(2) 0.000(2)
C18 0.049(4) 0.034(4) 0.031(3) -0.004(3) 0.016(3) -0.003(3)
C19 0.051(4) 0.038(4) 0.043(4) -0.012(3) 0.027(4) -0.022(3)
O5 0.040(3) 0.071(3) 0.029(3) -0.020(3) 0.015(2) -0.009(2)
O6 0.065(3) 0.067(3) 0.048(3) -0.011(3) 0.038(3) -0.008(3)
C20 0.045(4) 0.036(4) 0.042(4) -0.008(3) 0.015(3) -0.004(3)
C11B 0.098(7) 0.058(5) 0.030(4) -0.002(4) 0.018(4) -0.028(5)
C12B 0.046(4) 0.063(5) 0.043(4) -0.012(4) 0.000(4) -0.004(4)
Cu3 0.0350(4) 0.0447(5) 0.0291(4) 0.0086(4) 0.0189(3) 0.0026(4)
O7 0.035(3) 0.046(3) 0.037(3) 0.010(2) 0.023(2) 0.003(2)
C21 0.042(4) 0.041(4) 0.043(4) 0.012(3) 0.025(3) 0.014(3)
C22 0.038(4) 0.108(7) 0.038(4) 0.025(5) 0.021(3) 0.002(4)
C23 0.058(5) 0.084(6) 0.058(5) 0.019(5) 0.036(5) -0.011(5)
C24 0.057(5) 0.047(5) 0.083(6) -0.012(5) 0.045(5) -0.015(4)
C25 0.052(5) 0.040(4) 0.051(4) -0.010(4) 0.023(4) -0.017(3)
C26 0.056(4) 0.026(3) 0.043(4) -0.004(3) 0.031(4) -0.006(3)
C27 0.092(6) 0.034(4) 0.059(5) -0.021(4) 0.048(5) -0.031(4)
N3 0.043(3) 0.026(3) 0.027(3) 0.000(2) 0.016(2) -0.004(2)
C28 0.039(4) 0.041(4) 0.022(3) -0.007(3) 0.012(3) -0.008(3)
C29 0.048(4) 0.019(3) 0.030(4) -0.004(3) 0.022(3) -0.002(3)
O8 0.035(2) 0.036(2) 0.024(2) 0.003(2) 0.015(2) -0.003(2)
O9 0.046(3) 0.039(3) 0.031(2) 0.004(2) 0.021(2) -0.005(2)
C30 0.038(4) 0.064(5) 0.027(3) 0.015(4) 0.013(3) 0.005(3)
C11C 0.035(4) 0.065(5) 0.050(4) 0.016(4) 0.015(3) 0.000(3)
C12C 0.052(5) 0.085(7) 0.058(5) -0.009(5) 0.013(4) -0.014(5)
Cu4 0.0375(4) 0.0468(5) 0.0313(4) 0.0112(4) 0.0204(4) 0.0052(4)
O10 0.034(2) 0.049(3) 0.032(2) 0.012(2) 0.020(2) 0.006(2)
C31 0.042(4) 0.027(4) 0.038(4) 0.004(3) 0.025(3) 0.002(3)
C32 0.039(4) 0.041(4) 0.045(4) 0.009(3) 0.026(3) 0.000(3)
C33 0.045(4) 0.058(5) 0.061(5) 0.000(4) 0.040(4) -0.007(4)
C34 0.038(4) 0.062(5) 0.062(5) -0.005(5) 0.021(4) -0.002(4)
C35 0.037(4) 0.053(4) 0.036(4) 0.002(3) 0.012(3) -0.009(3)
C36 0.038(4) 0.027(3) 0.031(3) 0.006(3) 0.015(3) -0.004(3)
C37 0.044(4) 0.030(3) 0.040(4) 0.012(3) 0.022(3) 0.004(3)
N4 0.044(3) 0.027(3) 0.033(3) 0.003(2) 0.022(2) 0.003(3)
C38 0.044(4) 0.027(3) 0.044(4) 0.001(3) 0.021(3) 0.003(3)
C39 0.048(4) 0.038(4) 0.035(4) 0.007(3) 0.027(3) 0.011(3)
O11 0.041(3) 0.050(3) 0.034(3) 0.005(2) 0.018(2) -0.007(2)
O12 0.070(4) 0.036(3) 0.038(3) 0.007(2) 0.023(3) 0.000(2)
C40 0.090(7) 0.050(5) 0.046(5) 0.018(4) -0.006(5) -0.014(5)
C11D 0.261(17) 0.063(7) 0.038(5) 0.001(5) 0.046(8) -0.014(9)
C12D 0.081(8) 0.086(8) 0.132(10) 0.076(8) -0.034(7) -0.016(6)
O13 0.118(7) 0.102(6) 0.181(9) 0.025(6) 0.086(7) 0.010(5)
O14 0.054(3) 0.036(2) 0.023(2) 0.003(2) 0.025(2) 0.009(2)

loop_
_atom_type_symbol
_atom_type_description
_atom_type_scat_dispersion_real
_atom_type_scat_dispersion_imag
_atom_type_scat_source
C C 0.0033 0.0016 'International Tables Vol C Tables 4.2.6.8 and 6.1.1.4'
H H 0.0000 0.0000 'International Tables Vol C Tables 4.2.6.8 and 6.1.1.4'
N N 0.0061 0.0033 'International Tables Vol C Tables 4.2.6.8 and 6.1.1.4'
O O 0.0106 0.0060 'International Tables Vol C Tables 4.2.6.8 and 6.1.1.4'
Cu Cu 0.3201 1.2651 'International Tables Vol C Tables 4.2.6.8 and 6.1.1.4'

loop_
_geom_angle_atom_site_label_1
_geom_angle_atom_site_label_2
_geom_angle_atom_site_label_3
_geom_angle
O2 Cu1 O1 177.9(2)
O2 Cu1 O4 102.20(17)
O1 Cu1 O4 78.14(17)
O2 Cu1 N1 85.42(18)
O1 Cu1 N1 94.37(18)
O4 Cu1 N1 171.8(2)
O2 Cu1 O13 90.0(3)
O1 Cu1 O13 92.0(3)
O4 Cu1 O13 89.7(3)
N1 Cu1 O13 87.1(3)
O2 Cu1 Cu2 141.13(13)
O1 Cu1 Cu2 38.99(12)
O4 Cu1 Cu2 39.36(12)
N1 Cu1 Cu2 133.34(13)
O13 Cu1 Cu2 94.3(3)
C1 O1 Cu2 133.6(4)
C1 O1 Cu1 123.5(4)
Cu2 O1 Cu1 101.74(18)
O1 C1 C6 120.8(5)
O1 C1 C2 118.5(6)
C6 C1 C2 120.7(6)
C3 C2 C1 118.7(7)
C4 C3 C2 121.5(7)
C3 C4 C5 119.3(7)
C4 C5 C6 121.5(7)
C1 C6 C5 118.2(6)
C1 C6 C7 122.7(5)
C5 C6 C7 119.0(6)
C6 C7 N1 109.9(5)
C8 N1 C7 111.8(5)
C8 N1 Cu1 110.2(3)
C7 N1 Cu1 111.2(4)
N1 C8 C10 112.3(5)
N1 C8 C9 107.6(5)
C10 C8 C9 116.7(5)
O3 C9 O2 122.6(5)
O3 C9 C8 118.4(5)
O2 C9 C8 119.0(5)
C9 O2 Cu1 113.8(4)
C9 O3 Cu4 128.6(4)
C12A C10 C8 113.0(7)
C12A C10 C11A 113.1(6)
C8 C10 C11A 112.8(7)
O5 Cu2 O1 103.71(18)
O5 Cu2 O4 176.1(2)
O1 Cu2 O4 78.59(16)
O5 Cu2 N2 83.7(2)
O1 Cu2 N2 170.58(19)
O4 Cu2 N2 93.70(19)
O5 Cu2 Cu1 142.95(15)
O1 Cu2 Cu1 39.27(11)
O4 Cu2 Cu1 39.53(11)
N2 Cu2 Cu1 133.23(15)
C11 O4 Cu2 122.4(4)
C11 O4 Cu1 132.5(4)
Cu2 O4 Cu1 101.11(17)
C16 C11 O4 120.1(6)
C16 C11 C12 121.3(5)
O4 C11 C12 118.6(6)
C11 C12 C13 118.8(7)
C14 C13 C12 120.1(7)
C15 C14 C13 119.7(6)
C14 C15 C16 121.2(7)
C11 C16 C15 118.7(6)
C11 C16 C17 119.5(5)
C15 C16 C17 121.7(6)
N2 C17 C16 108.8(5)
C17 N2 C18 116.3(5)
C17 N2 Cu2 107.7(4)
C18 N2 Cu2 109.0(4)
N2 C18 C19 107.9(5)
N2 C18 C20 113.4(5)
C19 C18 C20 113.7(5)
O6 C19 O5 123.4(7)
O6 C19 C18 118.9(6)
O5 C19 C18 117.7(6)
C19 O5 Cu2 115.2(4)
C12B C20 C11B 109.2(7)
C12B C20 C18 114.7(6)
C11B C20 C18 112.2(6)
O8 Cu3 O10 100.78(17)
O8 Cu3 O7 168.91(19)
O10 Cu3 O7 80.12(18)
O8 Cu3 N3 85.69(19)
O10 Cu3 N3 172.31(18)
O7 Cu3 N3 94.35(19)
O8 Cu3 O14 93.68(16)
O10 Cu3 O14 88.39(17)
O7 Cu3 O14 97.40(16)
N3 Cu3 O14 87.03(19)
O8 Cu3 Cu4 141.72(13)
O10 Cu3 Cu4 40.94(12)
O7 Cu3 Cu4 40.28(14)
N3 Cu3 Cu4 132.46(14)
O14 Cu3 Cu4 86.53(10)
C21 O7 Cu4 128.4(4)
C21 O7 Cu3 126.1(4)
Cu4 O7 Cu3 99.4(2)
O7 C21 C26 121.5(6)
O7 C21 C22 121.2(7)
C26 C21 C22 117.3(7)
C23 C22 C21 121.9(7)
C24 C23 C22 120.4(7)
C23 C24 C25 118.3(7)
C24 C25 C26 122.4(7)
C25 C26 C21 119.5(6)
C25 C26 C27 119.2(6)
C21 C26 C27 121.3(6)
N3 C27 C26 112.0(5)
C28 N3 C27 114.9(5)
C28 N3 Cu3 110.0(4)
C27 N3 Cu3 111.7(5)
N3 C28 C29 110.3(5)
N3 C28 C30 113.7(5)
C29 C28 C30 111.5(5)
O9 C29 O8 121.4(6)
O9 C29 C28 120.0(5)
O8 C29 C28 118.5(5)
C29 O8 Cu3 115.0(4)
C11C C30 C12C 110.8(6)
C11C C30 C28 111.2(5)
C12C C30 C28 113.9(6)
O11 Cu4 O7 102.78(19)
O11 Cu4 N4 81.88(19)
O7 Cu4 N4 174.23(18)
O11 Cu4 O10 152.10(19)
O7 Cu4 O10 79.49(17)
N4 Cu4 O10 94.79(19)
O11 Cu4 O3 107.65(17)
O7 Cu4 O3 88.09(17)
N4 Cu4 O3 93.76(19)
O10 Cu4 O3 100.20(17)
O11 Cu4 Cu3 140.53(14)
O7 Cu4 Cu3 40.35(12)
N4 Cu4 Cu3 134.17(14)
O10 Cu4 Cu3 40.24(12)
O3 Cu4 Cu3 88.21(10)
C31 O10 Cu3 134.4(4)
C31 O10 Cu4 118.7(4)
Cu3 O10 Cu4 98.82(19)
O10 C31 C36 120.3(5)
O10 C31 C32 120.4(6)
C36 C31 C32 119.3(6)
C33 C32 C31 118.8(6)
C34 C33 C32 121.6(6)
C35 C34 C33 118.2(7)
C36 C35 C34 122.5(7)
C35 C36 C31 119.5(6)
C35 C36 C37 120.8(6)
C31 C36 C37 119.6(6)
N4 C37 C36 111.9(5)
C38 N4 C37 115.6(5)
C38 N4 Cu4 106.3(4)
C37 N4 Cu4 113.5(4)
C40 C38 N4 115.4(6)
C40 C38 C39 115.8(6)
N4 C38 C39 106.4(5)
O12 C39 O11 124.5(6)
O12 C39 C38 120.1(6)
O11 C39 C38 115.4(6)
C39 O11 Cu4 113.7(4)
C38 C40 C12D 113.0(9)
C38 C40 C11D 112.2(8)
C12D C40 C11D 111.4(9)
C2S C1S O1S 114.6(9)
C1S C2S C3S 117.9(10)
C2S C3S C4S 115.5(10)
C6S C5S O2S 123.4(17)
C5S C6S C7S 114.8(13)
C8S C7S C6S 115.3(14)
C6SA C5SA O2SA 107.1(17)
C5SA C6SA C7SA 125.9(17)
C8SA C7SA C6SA 120.3(15)

loop_
_geom_bond_atom_site_label_1
_geom_bond_atom_site_label_2
_geom_bond_distance
Cu1 O2 1.956(4)
Cu1 O1 1.956(4)
Cu1 O4 1.963(4)
Cu1 N1 1.965(5)
Cu1 O13 2.463(8)
Cu1 Cu2 3.0254(10)
O1 C1 1.369(7)
O1 Cu2 1.944(4)
C1 C6 1.385(9)
C1 C2 1.398(9)
C2 C3 1.398(10)
C3 C4 1.361(11)
C4 C5 1.376(10)
C5 C6 1.407(9)
C6 C7 1.511(9)
C7 N1 1.513(7)
N1 C8 1.488(8)
C8 C10 1.519(9)
C8 C9 1.553(8)
C9 O3 1.268(7)
C9 O2 1.271(7)
O3 Cu4 2.320(4)
C10 C12A 1.464(13)
C10 C11A 1.561(12)
Cu2 O5 1.912(4)
Cu2 O4 1.955(4)
Cu2 N2 1.984(5)
O4 C11 1.363(7)
C11 C16 1.360(9)
C11 C12 1.394(9)
C12 C13 1.398(9)
C13 C14 1.386(11)
C14 C15 1.358(10)
C15 C16 1.408(9)
C16 C17 1.499(9)
C17 N2 1.498(8)
N2 C18 1.501(7)
C18 C19 1.524(9)
C18 C20 1.562(9)
C19 O6 1.244(8)
C19 O5 1.281(8)
C20 C12B 1.505(10)
C20 C11B 1.516(10)
Cu3 O8 1.929(4)
Cu3 O10 1.956(4)
Cu3 O7 1.964(4)
Cu3 N3 1.972(5)
Cu3 O14 2.389(4)
Cu3 Cu4 2.9928(10)
O7 C21 1.355(8)
O7 Cu4 1.961(5)
C21 C26 1.390(10)
C21 C22 1.390(9)
C22 C23 1.388(10)
C23 C24 1.354(11)
C24 C25 1.379(10)
C25 C26 1.383(9)
C26 C27 1.520(9)
C27 N3 1.496(8)
N3 C28 1.493(7)
C28 C29 1.510(8)
C28 C30 1.556(9)
C29 O9 1.248(7)
C29 O8 1.281(7)
C30 C11C 1.502(11)
C30 C12C 1.517(10)
Cu4 O11 1.957(4)
Cu4 N4 1.972(5)
Cu4 O10 1.985(4)
O10 C31 1.347(7)
C31 C36 1.392(9)
C31 C32 1.421(8)
C32 C33 1.391(9)
C33 C34 1.384(10)
C34 C35 1.380(10)
C35 C36 1.373(9)
C36 C37 1.507(8)
C37 N4 1.503(8)
N4 C38 1.486(8)
C38 C40 1.480(10)
C38 C39 1.562(9)
C39 O12 1.217(7)
C39 O11 1.278(8)
C40 C12D 1.501(14)
C40 C11D 1.566(16)
O1S C1S 1.465(12)
C1S C2S 1.403(11)
C2S C3S 1.455(11)
C3S C4S 1.457(11)
O2S C5S 1.504(16)
C5S C6S 1.451(14)
C6S C7S 1.470(13)
C7S C8S 1.435(14)
O2SA C5SA 1.486(16)
C5SA C6SA 1.401(14)
C6SA C7SA 1.449(14)
C7SA C8SA 1.419(14)
